data_7010227
loop_
_publ_author_name
'Humphries, Martin J.'
'Green, Malcolm L. H.'
'Douthwaite, Richard E.'
'Rees, Leigh H.'

_publ_section_title
;
 Niobium--\h-cyclopentadienyl compounds with imido and amido ligands
 derived from 2,6-dimethylaniline
;
_journal_issue 24
_journal_name_full 'Journal of the Chemical Society, Dalton Transactions'
_journal_page_first 4555
_journal_paper_doi 10.1039/b007178l
_journal_year 2000
_chemical_compound_source 'synthesis as described'
_chemical_formula_moiety 'C58 H68 N6 Nb2'
_chemical_formula_structural 'C58 H68 N6 NB2'
_chemical_formula_sum 'C58 H68 N6 Nb2'
_chemical_formula_weight 1035.00
_space_group_IT_number 2
_symmetry_cell_setting triclinic
_symmetry_space_group_name_Hall '-P 1'
_symmetry_space_group_name_H-M 'P -1'
_atom_sites_solution_hydrogens geom
_atom_sites_solution_primary direct
_atom_sites_solution_secondary difmap
_audit_creation_method SHELXL
_cell_angle_alpha 76.26(6)
_cell_angle_beta 89.60(3)
_cell_angle_gamma 89.97(5)
_cell_formula_units_Z 2
_cell_length_a 7.969(10)
_cell_length_b 17.246(20)
_cell_length_c 18.845(10)
_cell_measurement_reflns_used 166
_cell_measurement_temperature 293(2)
_cell_measurement_theta_max 0
_cell_measurement_theta_min 0
_cell_volume 2516(5)
_computing_cell_refinement DENZO
_computing_data_collection 'DIP2000 Software XPRESS (Mac Science)'
_computing_data_reduction 'DENZO & SCALEPACK'
_computing_molecular_graphics 'CAMERON (Watkin & Pearce, 1997)'
_computing_publication_material 'WinGX publication routines (Farrugia, 1998)'
_computing_structure_refinement 'SHELXL-93 (Sheldrick, 1993)'
_computing_structure_solution SIR-92
_diffrn_ambient_temperature 293(2)
_diffrn_measurement_device 'Enraf-Nonius DIP2000'
_diffrn_measurement_method \w
_diffrn_radiation_monochromator graphite
_diffrn_radiation_source 'fine-focus sealed tube'
_diffrn_radiation_type MoK\a
_diffrn_radiation_wavelength 0.71073
_diffrn_reflns_av_R_equivalents 0.024
_diffrn_reflns_av_sigmaI/netI 0.0405
_diffrn_reflns_limit_h_max 9
_diffrn_reflns_limit_h_min -9
_diffrn_reflns_limit_k_max 20
_diffrn_reflns_limit_k_min -19
_diffrn_reflns_limit_l_max 22
_diffrn_reflns_limit_l_min 0
_diffrn_reflns_number 7909
_diffrn_reflns_theta_max 25.00
_diffrn_reflns_theta_min 1.44
_diffrn_standards_decay_% 0
_diffrn_standards_interval_count 0
_diffrn_standards_interval_time 0
_diffrn_standards_number 0
_exptl_absorpt_coefficient_mu 0.500
_exptl_absorpt_correction_T_max 0.9142
_exptl_absorpt_correction_T_min 0.7773
_exptl_absorpt_correction_type refdelf
_exptl_crystal_colour yellow
_exptl_crystal_density_diffrn 1.366
_exptl_crystal_density_method none
_exptl_crystal_description prism
_exptl_crystal_F_000 1080
_exptl_crystal_size_max 0.5
_exptl_crystal_size_mid 0.4
_exptl_crystal_size_min 0.4
_refine_diff_density_max 0.392
_refine_diff_density_min -0.744
_refine_diff_density_rms 0.073
_refine_ls_extinction_method none
_refine_ls_goodness_of_fit_all 1.437
_refine_ls_goodness_of_fit_obs 1.430
_refine_ls_matrix_type full
_refine_ls_number_parameters 644
_refine_ls_number_reflns 7901
_refine_ls_number_restraints 24
_refine_ls_restrained_S_all 1.675
_refine_ls_restrained_S_obs 1.428
_refine_ls_R_factor_all 0.0689
_refine_ls_R_factor_obs 0.0667
_refine_ls_shift/esd_max 0.005
_refine_ls_shift/esd_mean 0.000
_refine_ls_structure_factor_coef Fsqd
_refine_ls_weighting_details 'w=1/[\s^2^(Fo^2^)+(0.0000P)^2^+7.9882P] where P=(Fo^2^+2Fc^2^)/3'
_refine_ls_weighting_scheme calc
_refine_ls_wR_factor_all 0.1551
_refine_ls_wR_factor_obs 0.1319
_reflns_number_observed 7866
_reflns_number_total 7909
_reflns_observed_criterion 2sigma(I)
_cod_data_source_file b007178l.txt
_cod_data_source_block structure4
_cod_depositor_comments
;
The following automatic conversions were performed:

'_refine_ls_weighting_scheme' value 'calc
w=1/[\s^2^(Fo^2^)+(0.0000P)^2^+7.9882P] where P=(Fo^2^+2Fc^2^)/3' was
changed to 'calc'. New tag '_refine_ls_weighting_details' was
created. The value of the new tag was set to
'w=1/[\s^2^(Fo^2^)+(0.0000P)^2^+7.9882P] where P=(Fo^2^+2Fc^2^)/3'.

Automatic conversion script
Id: cif_fix_values 3143 2015-03-26 13:38:13Z robertas 
;
_cod_original_cell_volume 2515.7(45)
_cod_database_code 7010227

loop_
_symmetry_equiv_pos_as_xyz
'x, y, z'
'-x, -y, -z'

loop_
_atom_site_aniso_label
_atom_site_aniso_U_11
_atom_site_aniso_U_22
_atom_site_aniso_U_33
_atom_site_aniso_U_23
_atom_site_aniso_U_13
_atom_site_aniso_U_12
Nb1 0.0219(3) 0.0195(2) 0.0211(2) -0.0047(2) -0.0008(2) 0.0003(2)
Nb2 0.0274(3) 0.0236(3) 0.0279(3) -0.0071(2) -0.0027(2) 0.0037(2)
C11 0.030(3) 0.042(4) 0.052(4) -0.020(3) 0.005(3) -0.009(3)
C12 0.047(4) 0.035(3) 0.035(3) 0.004(3) -0.003(3) -0.019(3)
C13 0.045(4) 0.022(3) 0.050(4) -0.008(3) -0.008(3) -0.008(3)
C14 0.041(4) 0.043(3) 0.032(3) -0.019(3) 0.001(3) -0.021(3)
C15 0.033(4) 0.031(3) 0.048(4) -0.006(3) -0.013(3) -0.006(3)
N21 0.034(3) 0.024(2) 0.025(2) -0.008(2) -0.004(2) -0.003(2)
C22 0.039(4) 0.034(3) 0.027(3) -0.008(2) -0.006(3) -0.010(3)
C23 0.040(4) 0.043(3) 0.027(3) -0.011(3) 0.001(3) -0.015(3)
C24 0.044(4) 0.051(4) 0.038(3) -0.016(3) 0.015(3) -0.012(3)
C25 0.047(4) 0.061(4) 0.026(3) -0.008(3) 0.001(3) -0.022(4)
C26 0.050(4) 0.052(4) 0.032(3) 0.002(3) -0.011(3) -0.016(3)
C27 0.055(5) 0.040(4) 0.046(4) -0.002(3) -0.029(3) 0.001(3)
C28 0.048(4) 0.039(3) 0.033(3) -0.006(3) -0.015(3) 0.003(3)
C29 0.074(6) 0.059(5) 0.051(4) -0.015(4) -0.021(4) 0.032(4)
N31 0.019(2) 0.027(2) 0.021(2) -0.005(2) -0.001(2) -0.001(2)
C32 0.020(3) 0.019(2) 0.029(3) -0.004(2) -0.004(2) -0.005(2)
C33 0.030(3) 0.025(3) 0.037(3) -0.010(2) -0.002(3) 0.000(2)
C34 0.055(4) 0.041(4) 0.039(4) -0.015(3) 0.002(3) 0.013(3)
C35 0.047(4) 0.028(3) 0.049(4) -0.013(3) -0.006(3) 0.009(3)
C36 0.051(4) 0.021(3) 0.051(4) 0.000(3) -0.006(3) 0.006(3)
C37 0.033(3) 0.030(3) 0.038(3) 0.003(3) -0.003(3) -0.003(3)
C38 0.024(3) 0.024(3) 0.029(3) -0.005(2) -0.003(2) -0.003(2)
C39 0.041(4) 0.040(3) 0.028(3) -0.005(3) 0.001(3) 0.003(3)
N41 0.028(3) 0.022(2) 0.031(2) -0.007(2) 0.001(2) 0.003(2)
C42 0.019(3) 0.027(3) 0.027(3) -0.006(2) -0.003(2) 0.005(2)
C43 0.017(3) 0.031(3) 0.034(3) -0.008(2) -0.007(2) 0.011(2)
C44 0.038(4) 0.037(3) 0.041(3) -0.022(3) -0.004(3) -0.003(3)
C45 0.023(3) 0.031(3) 0.044(3) -0.005(3) -0.008(3) -0.001(2)
C46 0.022(3) 0.048(4) 0.035(3) 0.005(3) -0.004(3) 0.004(3)
C47 0.024(3) 0.052(4) 0.025(3) -0.009(3) -0.002(2) 0.010(3)
C48 0.022(3) 0.044(3) 0.030(3) -0.014(3) -0.005(2) 0.008(3)
C49 0.043(4) 0.052(4) 0.038(3) -0.024(3) 0.003(3) 0.005(3)
C52 0.048(5) 0.059(5) 0.063(5) -0.012(4) 0.013(4) 0.021(4)
C51 0.039(11) 0.020(8) 0.100(26) -0.007(15) 0.018(15) -0.006(6)
C53 0.032(7) 0.060(9) 0.051(11) -0.022(9) 0.007(7) 0.007(6)
C54 0.035(9) 0.075(12) 0.021(8) -0.021(8) -0.013(7) 0.038(8)
C55 0.061(19) 0.057(19) 0.042(14) 0.027(16) 0.019(13) 0.045(16)
C51' 0.028(10) 0.029(10) 0.036(9) -0.012(8) 0.006(7) 0.006(8)
C53' 0.028(8) 0.036(7) 0.030(10) -0.004(8) -0.009(8) -0.002(6)
C54' 0.069(17) 0.065(17) 0.070(16) -0.018(9) 0.000(9) 0.003(9)
C55' 0.034(8) 0.022(7) 0.036(8) -0.003(6) 0.002(7) 0.007(6)
N61 0.032(3) 0.021(2) 0.030(2) -0.004(2) 0.000(2) -0.003(2)
C62 0.029(3) 0.030(3) 0.021(3) -0.003(2) -0.004(2) 0.004(2)
C63 0.032(3) 0.034(3) 0.026(3) -0.004(2) -0.008(2) 0.001(3)
C64 0.028(3) 0.040(3) 0.041(3) -0.011(3) 0.001(3) -0.008(3)
C65 0.047(4) 0.041(3) 0.029(3) -0.008(3) -0.010(3) -0.002(3)
C66 0.057(4) 0.049(4) 0.034(3) -0.022(3) -0.004(3) 0.007(3)
C67 0.045(4) 0.063(4) 0.024(3) -0.008(3) 0.007(3) 0.008(3)
C68 0.028(3) 0.037(3) 0.029(3) -0.003(2) -0.001(2) 0.002(2)
C69 0.036(4) 0.052(4) 0.045(4) -0.001(3) 0.009(3) -0.006(3)
N71 0.038(3) 0.024(2) 0.031(2) -0.005(2) 0.001(2) -0.002(2)
C72 0.024(3) 0.032(3) 0.025(3) -0.003(2) 0.001(2) -0.008(2)
C73 0.022(3) 0.034(3) 0.031(3) -0.003(2) -0.004(2) 0.000(2)
C74 0.038(4) 0.035(3) 0.037(3) 0.005(3) -0.002(3) 0.012(3)
C75 0.025(3) 0.050(4) 0.045(4) -0.017(3) -0.002(3) 0.009(3)
C76 0.027(3) 0.081(5) 0.038(4) -0.027(4) 0.006(3) 0.002(3)
C77 0.030(4) 0.077(5) 0.024(3) -0.007(3) -0.002(3) -0.006(3)
C78 0.030(3) 0.047(4) 0.027(3) 0.001(3) -0.004(3) -0.008(3)
C79 0.072(6) 0.055(4) 0.044(4) 0.020(3) 0.011(4) 0.006(4)
N81 0.022(2) 0.033(2) 0.030(2) -0.007(2) -0.002(2) 0.003(2)
C82 0.026(3) 0.026(3) 0.034(3) -0.009(2) -0.005(2) 0.005(2)
C83 0.021(3) 0.043(3) 0.040(3) -0.017(3) -0.009(2) 0.006(3)
C84 0.042(4) 0.058(4) 0.036(3) -0.022(3) 0.001(3) -0.001(3)
C85 0.037(4) 0.048(4) 0.050(4) -0.028(3) -0.007(3) 0.007(3)
C86 0.049(4) 0.037(4) 0.070(5) -0.031(3) -0.013(4) 0.006(3)
C87 0.049(4) 0.025(3) 0.065(5) -0.005(3) -0.011(3) -0.001(3)
C88 0.041(4) 0.024(3) 0.045(4) -0.006(3) -0.014(3) 0.008(3)
C89 0.062(5) 0.037(3) 0.040(4) -0.001(3) -0.009(3) -0.007(3)

loop_
_atom_site_label
_atom_site_type_symbol
_atom_site_fract_x
_atom_site_fract_y
_atom_site_fract_z
_atom_site_U_iso_or_equiv
_atom_site_thermal_displace_type
_atom_site_occupancy
_atom_site_calc_flag
_atom_site_refinement_flags
_atom_site_disorder_group
Nb1 Nb 0.59246(6) -0.00461(3) 0.24858(2) 0.02084(13) Uani 1 d . .
Nb2 Nb 1.06709(6) 0.38235(3) 0.22754(3) 0.02611(14) Uani 1 d . .
C11 C 0.8744(8) 0.0500(4) 0.2346(4) 0.0399(15) Uani 1 d . .
H11 H 0.9518(8) 0.0246(4) 0.2108(4) 0.048 Uiso 1 calc R .
C12 C 0.7761(8) 0.1145(4) 0.2019(3) 0.041(2) Uani 1 d . .
H12 H 0.7770(8) 0.1399(4) 0.1525(3) 0.050 Uiso 1 calc R .
C13 C 0.6765(8) 0.1346(3) 0.2548(3) 0.0389(15) Uani 1 d . .
H13 H 0.5981(8) 0.1757(3) 0.2477(3) 0.047 Uiso 1 calc R .
C14 C 0.7151(8) 0.0818(4) 0.3211(3) 0.0371(15) Uani 1 d . .
H14 H 0.6665(8) 0.0816(4) 0.3662(3) 0.045 Uiso 1 calc R .
C15 C 0.8388(8) 0.0297(3) 0.3084(3) 0.0379(14) Uani 1 d . .
H15 H 0.8882(8) -0.0113(3) 0.3431(3) 0.045 Uiso 1 calc R .
N21 N 0.5649(6) -0.0062(3) 0.1428(2) 0.0273(10) Uani 1 d . .
H2 H 0.5329(6) -0.0522(3) 0.1376(2) 0.033 Uiso 1 calc R .
C22 C 0.5851(8) 0.0490(3) 0.0755(3) 0.0330(13) Uani 1 d . .
C23 C 0.7061(8) 0.0330(4) 0.0259(3) 0.0360(14) Uani 1 d . .
C24 C 0.8072(8) -0.0409(4) 0.0435(3) 0.043(2) Uani 1 d . .
H24A H 0.7339(8) -0.0864(4) 0.0536(24) 0.065 Uiso 1 calc R .
H24B H 0.8746(42) -0.0414(13) 0.0856(15) 0.065 Uiso 1 calc R .
H24C H 0.8787(41) -0.0428(13) 0.0028(10) 0.065 Uiso 1 calc R .
C25 C 0.7241(9) 0.0876(4) -0.0401(3) 0.045(2) Uani 1 d . .
H25 H 0.8014(9) 0.0774(4) -0.0740(3) 0.054 Uiso 1 calc R .
C26 C 0.6327(9) 0.1558(4) -0.0573(3) 0.047(2) Uani 1 d . .
H26 H 0.6494(9) 0.1921(4) -0.1019(3) 0.056 Uiso 1 calc R .
C27 C 0.5164(9) 0.1710(4) -0.0091(4) 0.049(2) Uani 1 d . .
H27 H 0.4544(9) 0.2180(4) -0.0211(4) 0.058 Uiso 1 calc R .
C28 C 0.4887(9) 0.1175(4) 0.0579(3) 0.0403(15) Uani 1 d . .
C29 C 0.3501(11) 0.1308(5) 0.1070(4) 0.061(2) Uani 1 d . .
H29A H 0.2763(40) 0.1714(24) 0.0806(9) 0.092 Uiso 1 calc R .
H29B H 0.3962(11) 0.1476(32) 0.1479(16) 0.092 Uiso 1 calc R .
H29C H 0.2886(44) 0.0821(10) 0.1242(24) 0.092 Uiso 1 calc R .
N31 N 0.6189(5) -0.1083(2) 0.2866(2) 0.0226(9) Uani 1 d . .
C32 C 0.6679(6) -0.1848(3) 0.3228(3) 0.0232(11) Uani 1 d . .
C33 C 0.7356(7) -0.2369(3) 0.2830(3) 0.0302(12) Uani 1 d . .
C34 C 0.7495(9) -0.2115(4) 0.2019(3) 0.044(2) Uani 1 d . .
H34A H 0.8218(46) -0.1657(17) 0.1885(3) 0.066 Uiso 1 calc R .
H34B H 0.6403(12) -0.1980(26) 0.1816(4) 0.066 Uiso 1 calc R .
H34C H 0.7955(53) -0.2543(10) 0.1834(4) 0.066 Uiso 1 calc R .
C35 C 0.7879(8) -0.3118(3) 0.3192(4) 0.0405(15) Uani 1 d . .
H35 H 0.8317(8) -0.3466(3) 0.2929(4) 0.049 Uiso 1 calc R .
C36 C 0.7758(9) -0.3354(3) 0.3936(4) 0.043(2) Uani 1 d . .
H36 H 0.8133(9) -0.3857(3) 0.4179(4) 0.051 Uiso 1 calc R .
C37 C 0.7087(8) -0.2851(3) 0.4325(3) 0.0353(13) Uani 1 d . .
H37 H 0.7005(8) -0.3020(3) 0.4831(3) 0.042 Uiso 1 calc R .
C38 C 0.6527(7) -0.2094(3) 0.3980(3) 0.0260(11) Uani 1 d . .
C39 C 0.5781(8) -0.1551(4) 0.4404(3) 0.0368(14) Uani 1 d . .
H39A H 0.5875(48) -0.1789(12) 0.4917(3) 0.055 Uiso 1 calc R .
H39B H 0.4620(16) -0.1463(20) 0.4279(17) 0.055 Uiso 1 calc R .
H39C H 0.6369(35) -0.1050(10) 0.4289(18) 0.055 Uiso 1 calc R .
N41 N 0.3672(6) 0.0151(3) 0.2911(2) 0.0266(10) Uani 1 d . .
H4 H 0.3332(6) 0.0637(3) 0.2782(2) 0.032 Uiso 1 calc R .
C42 C 0.2566(7) -0.0367(3) 0.3379(3) 0.0246(11) Uani 1 d . .
C43 C 0.1861(7) -0.1023(3) 0.3176(3) 0.0274(12) Uani 1 d . .
C44 C 0.2130(8) -0.1159(4) 0.2430(3) 0.0365(14) Uani 1 d . .
H44A H 0.3152(27) -0.1452(21) 0.2421(7) 0.055 Uiso 1 calc R .
H44B H 0.2207(52) -0.0654(4) 0.2081(4) 0.055 Uiso 1 calc R .
H44C H 0.1205(26) -0.1458(21) 0.2308(9) 0.055 Uiso 1 calc R .
C45 C 0.0836(7) -0.1535(3) 0.3663(3) 0.0331(13) Uani 1 d . .
H45 H 0.0378(7) -0.1976(3) 0.3531(3) 0.040 Uiso 1 calc R .
C46 C 0.0480(7) -0.1406(4) 0.4337(3) 0.0373(14) Uani 1 d . .
H46 H -0.0208(7) -0.1759(4) 0.4662(3) 0.045 Uiso 1 calc R .
C47 C 0.1147(7) -0.0753(4) 0.4528(3) 0.0340(13) Uani 1 d . .
H47 H 0.0898(7) -0.0667(4) 0.4986(3) 0.041 Uiso 1 calc R .
C48 C 0.2178(7) -0.0218(3) 0.4060(3) 0.0308(13) Uani 1 d . .
C49 C 0.2906(8) 0.0475(4) 0.4295(3) 0.042(2) Uani 1 d . .
H49A H 0.2650(49) 0.0959(5) 0.3939(13) 0.063 Uiso 1 calc R .
H49B H 0.4101(11) 0.0414(14) 0.4336(24) 0.063 Uiso 1 calc R .
H49C H 0.2437(45) 0.0500(17) 0.4759(12) 0.063 Uiso 1 calc R .
C52 C 1.2880(11) 0.2980(5) 0.1944(5) 0.057(2) Uani 1 d . .
H52 H 1.3113(11) 0.3022(5) 0.1452(5) 0.069 Uiso 1 calc R 1
C51 C 1.1577(34) 0.2425(16) 0.2352(17) 0.054(9) Uani 0.57(3) d P 1
H51 H 1.0828(34) 0.2081(16) 0.2206(17) 0.065 Uiso 0.57(3) calc PR 1
C53 C 1.3597(17) 0.3363(10) 0.2292(12) 0.046(5) Uani 0.57(3) d P 1
H53 H 1.4411(17) 0.3747(10) 0.2112(12) 0.055 Uiso 0.57(3) calc PR 1
C54 C 1.3036(22) 0.3149(12) 0.3001(9) 0.042(6) Uani 0.57(3) d P 1
C54 H 1.3430(22) 0.3362(12) 0.3378(9) 0.051 Uiso 0.57(3) calc PR 1
C55 C 1.1882(38) 0.2609(18) 0.3073(15) 0.060(12) Uani 0.57(3) d P 1
H55 H 1.1329(38) 0.2373(18) 0.3507(15) 0.072 Uiso 0.57(3) calc PR 1
C51' C 1.1802(44) 0.2513(22) 0.2117(16) 0.030(6) Uani 0.43(3) d PU 2
H51' H 1.1365(44) 0.2257(22) 0.1776(16) 0.036 Uiso 0.43(3) calc PR 2
C53' C 1.3312(28) 0.3234(12) 0.2669(15) 0.032(6) Uani 0.43(3) d PU 2
H53' H 1.4164(28) 0.3570(12) 0.2750(15) 0.038 Uiso 0.43(3) calc PR 2
C54' C 1.2047(72) 0.2812(27) 0.3189(31) 0.068(15) Uani 0.43(3) d PU 2
H54' H 1.1873(72) 0.2856(27) 0.3666(31) 0.081 Uiso 0.43(3) calc PR 2
C55' C 1.1165(27) 0.2335(11) 0.2826(13) 0.031(5) Uani 0.43(3) d PU 2
H55' H 1.0321(27) 0.1971(11) 0.3016(13) 0.038 Uiso 0.43(3) calc PR 2
N61 N 1.0314(6) 0.4233(3) 0.1189(2) 0.0282(10) Uani 1 d . .
H6 H 1.0115(6) 0.4735(3) 0.1041(2) 0.034 Uiso 1 calc R .
C62 C 1.0352(7) 0.3797(3) 0.0645(3) 0.0273(12) Uani 1 d . .
C63 C 0.9085(7) 0.3243(3) 0.0623(3) 0.0311(13) Uani 1 d . .
C64 C 0.7530(7) 0.3203(4) 0.1075(3) 0.0364(14) Uani 1 d . .
H64A H 0.7138(29) 0.3734(4) 0.1056(18) 0.055 Uiso 1 calc R .
H64B H 0.7770(14) 0.2937(21) 0.1572(5) 0.055 Uiso 1 calc R .
H64C H 0.6681(18) 0.2912(21) 0.0888(14) 0.055 Uiso 1 calc R .
C65 C 0.9250(8) 0.2752(4) 0.0144(3) 0.0387(14) Uani 1 d . .
H65 H 0.8440(8) 0.2364(4) 0.0144(3) 0.046 Uiso 1 calc R .
C66 C 1.0577(9) 0.2825(4) -0.0328(3) 0.045(2) Uani 1 d . .
H66 H 1.0694(9) 0.2476(4) -0.0633(3) 0.054 Uiso 1 calc R .
C67 C 1.1740(9) 0.3418(4) -0.0349(3) 0.044(2) Uani 1 d . .
H67 H 1.2603(9) 0.3489(4) -0.0693(3) 0.053 Uiso 1 calc R .
C68 C 1.1652(7) 0.3911(3) 0.0132(3) 0.0320(13) Uani 1 d . .
C69 C 1.2960(8) 0.4538(4) 0.0120(4) 0.046(2) Uani 1 d . .
H69A H 1.3446(41) 0.4463(17) 0.0596(7) 0.070 Uiso 1 calc R .
H69B H 1.2453(14) 0.5057(4) -0.0016(25) 0.070 Uiso 1 calc R .
H69C H 1.3820(31) 0.4497(18) -0.0229(19) 0.070 Uiso 1 calc R .
N71 N 0.8424(6) 0.3523(3) 0.2749(2) 0.0310(11) Uani 1 d . .
H7 H 0.8014(6) 0.3092(3) 0.2668(2) 0.037 Uiso 1 calc R .
C72 C 0.7391(7) 0.3881(3) 0.3188(3) 0.0277(12) Uani 1 d . .
C73 C 0.6787(7) 0.4646(3) 0.2934(3) 0.0295(12) Uani 1 d . .
C74 C 0.7043(8) 0.5111(4) 0.2165(3) 0.0389(14) Uani 1 d . .
H74A H 0.6149(29) 0.5490(18) 0.2032(8) 0.058 Uiso 1 calc R .
H74B H 0.7048(55) 0.4754(5) 0.1845(4) 0.058 Uiso 1 calc R .
H74C H 0.8096(26) 0.5389(20) 0.2125(6) 0.058 Uiso 1 calc R .
C75 C 0.5823(7) 0.4989(4) 0.3397(3) 0.0392(14) Uani 1 d . .
H75 H 0.5398(7) 0.5501(4) 0.3227(3) 0.047 Uiso 1 calc R .
C76 C 0.5492(8) 0.4578(5) 0.4101(4) 0.047(2) Uani 1 d . .
H76 H 0.4872(8) 0.4814(5) 0.4413(4) 0.056 Uiso 1 calc R .
C77 C 0.6081(8) 0.3820(5) 0.4340(3) 0.045(2) Uani 1 d . .
H77 H 0.5843(8) 0.3544(5) 0.4817(3) 0.053 Uiso 1 calc R .
C78 C 0.7017(8) 0.3448(4) 0.3900(3) 0.0364(14) Uani 1 d . .
C79 C 0.7673(11) 0.2626(4) 0.4176(4) 0.062(2) Uani 1 d . .
H79A H 0.8877(11) 0.2638(6) 0.4164(29) 0.094 Uiso 1 calc R .
H79B H 0.7274(58) 0.2291(9) 0.3872(19) 0.094 Uiso 1 calc R .
H79C H 0.7291(59) 0.2419(13) 0.4669(11) 0.094 Uiso 1 calc R .
N81 N 1.1091(6) 0.4727(3) 0.2524(2) 0.0282(10) Uani 1 d . .
C82 C 1.1681(7) 0.5377(3) 0.2771(3) 0.0278(12) Uani 1 d . .
C83 C 1.1517(7) 0.5381(4) 0.3508(3) 0.0332(13) Uani 1 d . .
C84 C 1.0746(8) 0.4689(4) 0.4037(3) 0.044(2) Uani 1 d . .
H84A H 1.1294(38) 0.4206(5) 0.3996(17) 0.065 Uiso 1 calc R .
H84B H 0.9574(14) 0.4658(16) 0.3931(16) 0.065 Uiso 1 calc R .
H84C H 1.0872(50) 0.4757(14) 0.4525(4) 0.065 Uiso 1 calc R .
C85 C 1.2116(8) 0.6035(4) 0.3737(4) 0.042(2) Uani 1 d . .
H85 H 1.2015(8) 0.6045(4) 0.4226(4) 0.051 Uiso 1 calc R .
C86 C 1.2852(9) 0.6665(4) 0.3258(4) 0.049(2) Uani 1 d . .
H86 H 1.3238(9) 0.7100(4) 0.3422(4) 0.058 Uiso 1 calc R .
C87 C 1.3018(9) 0.6653(4) 0.2536(4) 0.047(2) Uani 1 d . .
H87 H 1.3528(9) 0.7081(4) 0.2213(4) 0.057 Uiso 1 calc R .
C88 C 1.2440(8) 0.6015(3) 0.2280(3) 0.0369(14) Uani 1 d . .
C89 C 1.2621(10) 0.5991(4) 0.1496(3) 0.047(2) Uani 1 d . .
H89A H 1.3218(55) 0.6456(15) 0.1236(7) 0.071 Uiso 1 calc R .
H89B H 1.1529(10) 0.5979(29) 0.1287(8) 0.071 Uiso 1 calc R .
H89C H 1.3232(53) 0.5521(16) 0.1463(4) 0.071 Uiso 1 calc R .

loop_
_atom_type_symbol
_atom_type_description
_atom_type_scat_dispersion_real
_atom_type_scat_dispersion_imag
_atom_type_scat_source
C C 0.0033 0.0016 'International Tables Vol C Tables 4.2.6.8 and 6.1.1.4'
H H 0.0000 0.0000 'International Tables Vol C Tables 4.2.6.8 and 6.1.1.4'
N N 0.0061 0.0033 'International Tables Vol C Tables 4.2.6.8 and 6.1.1.4'
Nb Nb -2.0727 0.6215 'International Tables Vol C Tables 4.2.6.8 and 6.1.1.4'

loop_
_geom_angle_atom_site_label_1
_geom_angle_atom_site_label_2
_geom_angle_atom_site_label_3
_geom_angle
_geom_angle_site_symmetry_1
_geom_angle_site_symmetry_3
_geom_angle_publ_flag
N31 Nb1 N21 99.4(2) . . ?
N31 Nb1 N41 101.3(2) . . ?
N21 Nb1 N41 109.4(2) . . ?
N31 Nb1 C15 92.7(2) . . ?
N21 Nb1 C15 128.3(2) . . ?
N41 Nb1 C15 117.1(2) . . ?
N31 Nb1 C11 105.1(2) . . ?
N21 Nb1 C11 95.5(2) . . ?
N41 Nb1 C11 139.9(2) . . ?
C15 Nb1 C11 33.1(2) . . ?
N31 Nb1 C14 114.4(2) . . ?
N21 Nb1 C14 138.6(2) . . ?
N41 Nb1 C14 87.4(2) . . ?
C15 Nb1 C14 33.2(2) . . ?
C11 Nb1 C14 54.3(2) . . ?
N31 Nb1 C12 137.4(2) . . ?
N21 Nb1 C12 85.6(2) . . ?
N41 Nb1 C12 117.0(2) . . ?
C15 Nb1 C12 54.3(2) . . ?
C11 Nb1 C12 32.5(2) . . ?
C14 Nb1 C12 53.5(2) . . ?
N31 Nb1 C13 145.9(2) . . ?
N21 Nb1 C13 108.3(2) . . ?
N41 Nb1 C13 88.0(2) . . ?
C15 Nb1 C13 54.5(2) . . ?
C11 Nb1 C13 53.8(2) . . ?
C14 Nb1 C13 32.5(2) . . ?
C12 Nb1 C13 31.8(2) . . ?
N81 Nb2 N71 101.7(2) . . ?
N81 Nb2 N61 100.3(2) . . ?
N71 Nb2 N61 108.1(2) . . ?
N81 Nb2 C53' 94.9(5) . . ?
N71 Nb2 C53' 127.0(6) . . ?
N61 Nb2 C53' 117.8(7) . . ?
N81 Nb2 C54' 104.9(13) . . ?
N71 Nb2 C54' 91.4(14) . . ?
N61 Nb2 C54' 144.1(13) . . ?
C53' Nb2 C54' 35.6(14) . . ?
N81 Nb2 C52 123.0(3) . . ?
N71 Nb2 C52 130.0(3) . . ?
N61 Nb2 C52 86.2(2) . . ?
C53' Nb2 C52 37.9(6) . . ?
C54' Nb2 C52 58.7(14) . . ?
N81 Nb2 C54 92.0(5) . . ?
N71 Nb2 C54 113.5(5) . . ?
N61 Nb2 C54 133.0(4) . . ?
C52 Nb2 C54 50.2(4) . . ?
N81 Nb2 C53 96.8(4) . . ?
N71 Nb2 C53 142.0(5) . . ?
N61 Nb2 C53 100.7(5) . . ?
C52 Nb2 C53 27.9(4) . . ?
C54 Nb2 C53 32.4(5) . . ?
N81 Nb2 C55 116.0(10) . . ?
N71 Nb2 C55 89.3(7) . . ?
N61 Nb2 C55 135.7(8) . . ?
C52 Nb2 C55 53.4(7) . . ?
C54 Nb2 C55 30.4(9) . . ?
C53 Nb2 C55 52.7(8) . . ?
N81 Nb2 C51 146.5(7) . . ?
N71 Nb2 C51 95.0(6) . . ?
N61 Nb2 C51 101.7(7) . . ?
C52 Nb2 C51 35.1(6) . . ?
C54 Nb2 C51 54.6(8) . . ?
C53 Nb2 C51 54.5(7) . . ?
C55 Nb2 C51 34.9(10) . . ?
N81 Nb2 C51' 147.0(9) . . ?
N71 Nb2 C51' 103.1(8) . . ?
N61 Nb2 C51' 92.3(7) . . ?
C53' Nb2 C51' 52.5(10) . . ?
C54' Nb2 C51' 53.3(14) . . ?
C52 Nb2 C51' 27.2(8) . . ?
N81 Nb2 C55' 136.6(5) . . ?
N71 Nb2 C55' 80.3(5) . . ?
N61 Nb2 C55' 120.5(5) . . ?
C53' Nb2 C55' 54.8(7) . . ?
C54' Nb2 C55' 32.1(13) . . ?
C52 Nb2 C55' 52.7(5) . . ?
C51' Nb2 C55' 31.8(7) . . ?
C15 C11 C12 108.8(6) . . ?
C15 C11 Nb1 73.0(3) . . ?
C12 C11 Nb1 76.8(4) . . ?
C15 C11 H11 125.6(4) . . ?
C12 C11 H11 125.6(4) . . ?
Nb1 C11 H11 116.6(2) . . ?
C13 C12 C11 108.5(6) . . ?
C13 C12 Nb1 74.9(3) . . ?
C11 C12 Nb1 70.7(3) . . ?
C13 C12 H12 125.8(4) . . ?
C11 C12 H12 125.8(4) . . ?
Nb1 C12 H12 120.36(15) . . ?
C12 C13 C14 107.2(6) . . ?
C12 C13 Nb1 73.2(3) . . ?
C14 C13 Nb1 71.1(3) . . ?
C12 C13 H13 126.4(4) . . ?
C14 C13 H13 126.4(4) . . ?
Nb1 C13 H13 121.0(2) . . ?
C15 C14 C13 108.4(6) . . ?
C15 C14 Nb1 71.7(3) . . ?
C13 C14 Nb1 76.3(3) . . ?
C15 C14 H14 125.8(4) . . ?
C13 C14 H14 125.8(4) . . ?
Nb1 C14 H14 118.12(15) . . ?
C11 C15 C14 107.1(6) . . ?
C11 C15 Nb1 73.9(3) . . ?
C14 C15 Nb1 75.1(3) . . ?
C11 C15 H15 126.4(4) . . ?
C14 C15 H15 126.4(4) . . ?
Nb1 C15 H15 116.7(2) . . ?
C22 N21 Nb1 135.8(4) . . ?
C22 N21 H2 112.1(3) . . ?
Nb1 N21 H2 112.10(13) . . ?
C28 C22 N21 121.0(6) . . ?
C28 C22 C23 120.6(6) . . ?
N21 C22 C23 118.4(6) . . ?
C25 C23 C22 117.7(6) . . ?
C25 C23 C24 121.2(6) . . ?
C22 C23 C24 121.0(5) . . ?
C23 C24 H24A 109.5(3) . . ?
C23 C24 H24B 109.5(3) . . ?
H24A C24 H24B 109.5 . . ?
C23 C24 H24C 109.5(3) . . ?
H24A C24 H24C 109.5 . . ?
H24B C24 H24C 109.5 . . ?
C26 C25 C23 122.1(7) . . ?
C26 C25 H25 118.9(4) . . ?
C23 C25 H25 118.9(4) . . ?
C25 C26 C27 119.8(6) . . ?
C25 C26 H26 120.1(4) . . ?
C27 C26 H26 120.1(4) . . ?
C26 C27 C28 121.1(7) . . ?
C26 C27 H27 119.4(4) . . ?
C28 C27 H27 119.4(4) . . ?
C22 C28 C27 118.5(6) . . ?
C22 C28 C29 120.7(6) . . ?
C27 C28 C29 120.6(6) . . ?
C28 C29 H29A 109.5(4) . . ?
C28 C29 H29B 109.5(4) . . ?
H29A C29 H29B 109.5 . . ?
C28 C29 H29C 109.5(4) . . ?
H29A C29 H29C 109.5 . . ?
H29B C29 H29C 109.5 . . ?
C32 N31 Nb1 168.5(4) . . ?
C38 C32 N31 120.2(5) . . ?
C38 C32 C33 119.9(5) . . ?
N31 C32 C33 119.9(5) . . ?
C35 C33 C32 119.7(5) . . ?
C35 C33 C34 120.1(5) . . ?
C32 C33 C34 120.2(5) . . ?
C33 C34 H34A 109.5(3) . . ?
C33 C34 H34B 109.5(4) . . ?
H34A C34 H34B 109.5 . . ?
C33 C34 H34C 109.5(3) . . ?
H34A C34 H34C 109.5 . . ?
H34B C34 H34C 109.5 . . ?
C36 C35 C33 120.3(6) . . ?
C36 C35 H35 119.8(4) . . ?
C33 C35 H35 119.8(4) . . ?
C35 C36 C37 120.1(6) . . ?
C35 C36 H36 119.9(4) . . ?
C37 C36 H36 119.9(4) . . ?
C36 C37 C38 121.4(6) . . ?
C36 C37 H37 119.3(4) . . ?
C38 C37 H37 119.3(3) . . ?
C32 C38 C37 118.6(5) . . ?
C32 C38 C39 120.2(5) . . ?
C37 C38 C39 121.3(5) . . ?
C38 C39 H39A 109.5(3) . . ?
C38 C39 H39B 109.5(3) . . ?
H39A C39 H39B 109.5 . . ?
C38 C39 H39C 109.5(3) . . ?
H39A C39 H39C 109.5 . . ?
H39B C39 H39C 109.5 . . ?
C42 N41 Nb1 131.3(3) . . ?
C42 N41 H4 114.4(3) . . ?
Nb1 N41 H4 114.36(13) . . ?
C43 C42 C48 120.0(5) . . ?
C43 C42 N41 121.1(5) . . ?
C48 C42 N41 118.8(5) . . ?
C45 C43 C42 119.3(5) . . ?
C45 C43 C44 119.3(5) . . ?
C42 C43 C44 121.4(5) . . ?
C43 C44 H44A 109.5(3) . . ?
C43 C44 H44B 109.5(3) . . ?
H44A C44 H44B 109.5 . . ?
C43 C44 H44C 109.5(3) . . ?
H44A C44 H44C 109.5 . . ?
H44B C44 H44C 109.5 . . ?
C46 C45 C43 121.2(5) . . ?
C46 C45 H45 119.4(4) . . ?
C43 C45 H45 119.4(3) . . ?
C45 C46 C47 119.4(5) . . ?
C45 C46 H46 120.3(4) . . ?
C47 C46 H46 120.3(3) . . ?
C46 C47 C48 121.9(5) . . ?
C46 C47 H47 119.0(3) . . ?
C48 C47 H47 119.0(3) . . ?
C47 C48 C42 118.2(5) . . ?
C47 C48 C49 120.2(5) . . ?
C42 C48 C49 121.5(5) . . ?
C48 C49 H49A 109.5(4) . . ?
C48 C49 H49B 109.5(3) . . ?
H49A C49 H49B 109.5 . . ?
C48 C49 H49C 109.5(3) . . ?
H49A C49 H49C 109.5 . . ?
H49B C49 H49C 109.5 . . ?
C53 C52 C51 115.2(15) . . ?
C51' C52 C53' 103.8(18) . . ?
C51' C52 Nb2 79.4(18) . . ?
C53 C52 Nb2 76.4(7) . . ?
C51 C52 Nb2 73.7(11) . . ?
C53' C52 Nb2 68.6(8) . . ?
C53 C52 H52 122.4(11) . . ?
C51 C52 H52 122.4(13) . . ?
Nb2 C52 H52 118.7(2) . . ?
C55 C51 C52 95.9(20) . . ?
C55 C51 Nb2 71.8(13) . . ?
C52 C51 Nb2 71.1(10) . . ?
C55 C51 H51 132.1(17) . . ?
C52 C51 H51 132.1(13) . . ?
Nb2 C51 H51 118.3(7) . . ?
C52 C53 C54 109.1(16) . . ?
C52 C53 Nb2 75.7(8) . . ?
C54 C53 Nb2 73.8(8) . . ?
C52 C53 H53 125.5(11) . . ?
C54 C53 H53 125.5(12) . . ?
Nb2 C53 H53 117.0(4) . . ?
C55 C54 C53 110.4(19) . . ?
C55 C54 Nb2 75.2(11) . . ?
C53 C54 Nb2 73.8(9) . . ?
C55 C54 H54 124.8(16) . . ?
C53 C54 H54 124.8(12) . . ?
Nb2 C54 H54 117.9(4) . . ?
C54 C55 C51 109.3(19) . . ?
C54 C55 Nb2 74.4(11) . . ?
C51 C55 Nb2 73.2(13) . . ?
C54 C55 H55 125.4(16) . . ?
C51 C55 H55 125.4(17) . . ?
Nb2 C55 H55 118.8(6) . . ?
C52 C51' C55' 120.7(32) . . ?
C52 C51' Nb2 73.5(18) . . ?
C55' C51' Nb2 75.9(18) . . ?
C52 C51' H51' 119.6(16) . . ?
C55' C51' H51' 119.6(20) . . ?
Nb2 C51' H51' 122.2(8) . . ?
C54' C53' C52 103.3(24) . . ?
C54' C53' Nb2 73.2(21) . . ?
C52 C53' Nb2 73.5(8) . . ?
C54' C53' H53' 128.3(24) . . ?
C52 C53' H53' 128.3(10) . . ?
Nb2 C53' H53' 117.5(5) . . ?
C55' C54' C53' 106.1(41) . . ?
C55' C54' Nb2 80.0(24) . . ?
C53' C54' Nb2 71.2(20) . . ?
C55' C54' H54' 126.9(28) . . ?
C53' C54' H54' 126.9(24) . . ?
Nb2 C54' H54' 114.4(13) . . ?
C54' C55' C51' 105.7(33) . . ?
C54' C55' Nb2 67.9(22) . . ?
C51' C55' Nb2 72.3(19) . . ?
C54' C55' H55' 127.1(28) . . ?
C51' C55' H55' 127.2(20) . . ?
Nb2 C55' H55' 124.3(5) . . ?
C62 N61 Nb2 128.0(3) . . ?
C62 N61 H6 116.0(3) . . ?
Nb2 N61 H6 116.00(14) . . ?
C68 C62 C63 119.9(5) . . ?
C68 C62 N61 120.3(5) . . ?
C63 C62 N61 119.8(5) . . ?
C65 C63 C62 118.9(6) . . ?
C65 C63 C64 119.7(5) . . ?
C62 C63 C64 121.3(5) . . ?
C63 C64 H64A 109.5(3) . . ?
C63 C64 H64B 109.5(3) . . ?
H64A C64 H64B 109.5 . . ?
C63 C64 H64C 109.5(3) . . ?
H64A C64 H64C 109.5 . . ?
H64B C64 H64C 109.5 . . ?
C66 C65 C63 121.3(6) . . ?
C66 C65 H65 119.4(4) . . ?
C63 C65 H65 119.4(4) . . ?
C65 C66 C67 119.5(6) . . ?
C65 C66 H66 120.2(4) . . ?
C67 C66 H66 120.2(4) . . ?
C66 C67 C68 121.3(6) . . ?
C66 C67 H67 119.4(4) . . ?
C68 C67 H67 119.4(4) . . ?
C67 C68 C62 118.7(5) . . ?
C67 C68 C69 120.8(6) . . ?
C62 C68 C69 120.4(5) . . ?
C68 C69 H69A 109.5(3) . . ?
C68 C69 H69B 109.5(4) . . ?
H69A C69 H69B 109.5 . . ?
C68 C69 H69C 109.5(3) . . ?
H69A C69 H69C 109.5 . . ?
H69B C69 H69C 109.5 . . ?
C72 N71 Nb2 132.5(4) . . ?
C72 N71 H7 113.7(3) . . ?
Nb2 N71 H7 113.75(14) . . ?
C73 C72 C78 120.5(5) . . ?
C73 C72 N71 121.2(5) . . ?
C78 C72 N71 118.3(5) . . ?
C72 C73 C75 119.2(5) . . ?
C72 C73 C74 122.7(5) . . ?
C75 C73 C74 118.0(5) . . ?
C73 C74 H74A 109.5(3) . . ?
C73 C74 H74B 109.5(3) . . ?
H74A C74 H74B 109.5 . . ?
C73 C74 H74C 109.5(3) . . ?
H74A C74 H74C 109.5 . . ?
H74B C74 H74C 109.5 . . ?
C76 C75 C73 120.7(6) . . ?
C76 C75 H75 119.7(4) . . ?
C73 C75 H75 119.7(4) . . ?
C77 C76 C75 119.3(6) . . ?
C77 C76 H76 120.3(4) . . ?
C75 C76 H76 120.3(4) . . ?
C76 C77 C78 122.4(6) . . ?
C76 C77 H77 118.8(4) . . ?
C78 C77 H77 118.8(4) . . ?
C77 C78 C72 117.9(6) . . ?
C77 C78 C79 121.5(6) . . ?
C72 C78 C79 120.6(6) . . ?
C78 C79 H79A 109.5(4) . . ?
C78 C79 H79B 109.5(4) . . ?
H79A C79 H79B 109.5 . . ?
C78 C79 H79C 109.5(4) . . ?
H79A C79 H79C 109.5 . . ?
H79B C79 H79C 109.5 . . ?
C82 N81 Nb2 170.0(4) . . ?
C88 C82 N81 119.7(5) . . ?
C88 C82 C83 120.5(5) . . ?
N81 C82 C83 119.7(5) . . ?
C85 C83 C82 118.4(6) . . ?
C85 C83 C84 121.0(6) . . ?
C82 C83 C84 120.6(5) . . ?
C83 C84 H84A 109.5(3) . . ?
C83 C84 H84B 109.5(3) . . ?
H84A C84 H84B 109.5 . . ?
C83 C84 H84C 109.5(3) . . ?
H84A C84 H84C 109.5 . . ?
H84B C84 H84C 109.5 . . ?
C86 C85 C83 121.4(6) . . ?
C86 C85 H85 119.3(4) . . ?
C83 C85 H85 119.3(4) . . ?
C85 C86 C87 119.8(6) . . ?
C85 C86 H86 120.1(4) . . ?
C87 C86 H86 120.1(4) . . ?
C86 C87 C88 121.1(6) . . ?
C86 C87 H87 119.5(4) . . ?
C88 C87 H87 119.5(4) . . ?
C87 C88 C82 118.8(6) . . ?
C87 C88 C89 121.7(6) . . ?
C82 C88 C89 119.4(5) . . ?
C88 C89 H89A 109.5(3) . . ?
C88 C89 H89B 109.5(4) . . ?
H89A C89 H89B 109.5 . . ?
C88 C89 H89C 109.5(3) . . ?
H89A C89 H89C 109.5 . . ?
H89B C89 H89C 109.5 . . ?

loop_
_geom_bond_atom_site_label_1
_geom_bond_atom_site_label_2
_geom_bond_distance
_geom_bond_site_symmetry_2
_geom_bond_publ_flag
Nb1 N31 1.775(5) . ?
Nb1 N21 2.014(4) . ?
Nb1 N41 2.022(5) . ?
Nb1 C15 2.413(6) . ?
Nb1 C11 2.425(6) . ?
Nb1 C14 2.457(5) . ?
Nb1 C12 2.502(6) . ?
Nb1 C13 2.523(6) . ?
Nb2 N81 1.763(5) . ?
Nb2 N71 2.008(5) . ?
Nb2 N61 2.023(5) . ?
Nb2 C53' 2.38(2) . ?
Nb2 C54' 2.41(5) . ?
Nb2 C52 2.454(7) . ?
Nb2 C54 2.461(14) . ?
Nb2 C53 2.461(14) . ?
Nb2 C55 2.47(2) . ?
Nb2 C51 2.49(3) . ?
Nb2 C51' 2.52(4) . ?
Nb2 C55' 2.56(2) . ?
C11 C15 1.377(9) . ?
C11 C12 1.381(9) . ?
C11 H11 0.93 . ?
C12 C13 1.378(9) . ?
C12 H12 0.93 . ?
C13 C14 1.396(9) . ?
C13 H13 0.93 . ?
C14 C15 1.392(9) . ?
C14 H14 0.93 . ?
C15 H15 0.93 . ?
N21 C22 1.402(7) . ?
N21 H2 0.86 . ?
C22 C28 1.384(9) . ?
C22 C23 1.410(8) . ?
C23 C25 1.377(9) . ?
C23 C24 1.478(9) . ?
C24 H24A 0.96 . ?
C24 H24B 0.96 . ?
C24 H24C 0.96 . ?
C25 C26 1.357(10) . ?
C25 H25 0.93 . ?
C26 C27 1.362(10) . ?
C26 H26 0.93 . ?
C27 C28 1.391(9) . ?
C27 H27 0.93 . ?
C28 C29 1.488(10) . ?
C29 H29A 0.96 . ?
C29 H29B 0.96 . ?
C29 H29C 0.96 . ?
N31 C32 1.391(7) . ?
C32 C38 1.385(7) . ?
C32 C33 1.404(7) . ?
C33 C35 1.375(8) . ?
C33 C34 1.490(8) . ?
C34 H34A 0.96 . ?
C34 H34B 0.96 . ?
C34 H34C 0.96 . ?
C35 C36 1.367(9) . ?
C35 H35 0.93 . ?
C36 C37 1.368(9) . ?
C36 H36 0.93 . ?
C37 C38 1.388(8) . ?
C37 H37 0.93 . ?
C38 C39 1.489(8) . ?
C39 H39A 0.96 . ?
C39 H39B 0.96 . ?
C39 H39C 0.96 . ?
N41 C42 1.402(7) . ?
N41 H4 0.86 . ?
C42 C43 1.397(7) . ?
C42 C48 1.400(7) . ?
C43 C45 1.376(8) . ?
C43 C44 1.494(8) . ?
C44 H44A 0.96 . ?
C44 H44B 0.96 . ?
C44 H44C 0.96 . ?
C45 C46 1.367(8) . ?
C45 H45 0.93 . ?
C46 C47 1.371(9) . ?
C46 H46 0.93 . ?
C47 C48 1.381(8) . ?
C47 H47 0.93 . ?
C48 C49 1.489(8) . ?
C49 H49A 0.96 . ?
C49 H49B 0.96 . ?
C49 H49C 0.96 . ?
C52 C51' 1.17(4) . ?
C52 C53 1.18(2) . ?
C52 C51 1.49(3) . ?
C52 C53' 1.57(2) . ?
C52 H52 0.93 . ?
C51 C55 1.49(4) . ?
C51 H51 0.93 . ?
C53 C54 1.37(2) . ?
C53 H53 0.93 . ?
C54 C55 1.29(4) . ?
C54 H54 0.93 . ?
C55 H55 0.93 . ?
C51' C55' 1.39(3) . ?
C51' H51' 0.93 . ?
C53' C54' 1.47(6) . ?
C53' H53' 0.93 . ?
C54' C55' 1.38(6) . ?
C54' H54' 0.93 . ?
C55' H55' 0.93 . ?
N61 C62 1.407(7) . ?
N61 H6 0.86 . ?
C62 C68 1.394(8) . ?
C62 C63 1.398(8) . ?
C63 C65 1.383(8) . ?
C63 C64 1.490(8) . ?
C64 H64A 0.96 . ?
C64 H64B 0.96 . ?
C64 H64C 0.96 . ?
C65 C66 1.363(9) . ?
C65 H65 0.93 . ?
C66 C67 1.373(9) . ?
C66 H66 0.93 . ?
C67 C68 1.384(8) . ?
C67 H67 0.93 . ?
C68 C69 1.499(8) . ?
C69 H69A 0.96 . ?
C69 H69B 0.96 . ?
C69 H69C 0.96 . ?
N71 C72 1.405(7) . ?
N71 H7 0.86 . ?
C72 C73 1.380(8) . ?
C72 C78 1.403(8) . ?
C73 C75 1.392(8) . ?
C73 C74 1.492(8) . ?
C74 H74A 0.96 . ?
C74 H74B 0.96 . ?
C74 H74C 0.96 . ?
C75 C76 1.372(9) . ?
C75 H75 0.93 . ?
C76 C77 1.361(10) . ?
C76 H76 0.93 . ?
C77 C78 1.377(9) . ?
C77 H77 0.93 . ?
C78 C79 1.485(9) . ?
C79 H79A 0.96 . ?
C79 H79B 0.96 . ?
C79 H79C 0.96 . ?
N81 C82 1.395(7) . ?
C82 C88 1.392(8) . ?
C82 C83 1.397(8) . ?
C83 C85 1.385(8) . ?
C83 C84 1.490(9) . ?
C84 H84A 0.96 . ?
C84 H84B 0.96 . ?
C84 H84C 0.96 . ?
C85 C86 1.366(10) . ?
C85 H85 0.93 . ?
C86 C87 1.371(10) . ?
C86 H86 0.93 . ?
C87 C88 1.383(8) . ?
C87 H87 0.93 . ?
C88 C89 1.494(9) . ?
C89 H89A 0.96 . ?
C89 H89B 0.96 . ?
C89 H89C 0.96 . ?
